data_1569171
loop_
_publ_author_name
'Evans, Matthew J.'
'Anker, Mathew D.'
'McMullin, Claire L.'
'Coles, Martyn P.'

_publ_section_title
;
 Controlled reductive C-C coupling of isocyanides promoted by an aluminyl
 anion.
;
_journal_issue 23
_journal_name_full 'Chemical science'
_journal_page_first 6278
_journal_page_last 6288
_journal_paper_doi 10.1039/d3sc01387a
_journal_volume 14
_journal_year 2023
_chemical_formula_moiety 'C54  H86  N4  O2  Al1  Si2  K1'
_chemical_formula_sum 'C54 H86 Al K N4 O2 Si2'
_chemical_formula_weight 945.52
_space_group_IT_number 61
_space_group_name_Hall '-P 2ac 2ab'
_space_group_name_H-M_alt 'P b c a'
_symmetry_cell_setting orthorhombic
_symmetry_Int_Tables_number 61
_symmetry_space_group_name_Hall '-P 2ac 2ab'
_symmetry_space_group_name_H-M 'P b c a'
_atom_sites_solution_hydrogens geom
_audit_conform_dict_location ftp://ftp.iucr.org/pub/cif_core.dic
_audit_conform_dict_name cif_core.dic
_audit_conform_dict_version 2.4.3
_audit_creation_date 2021-07-30T14:37:51-00:00
_audit_creation_method 'WinGX routine CIF_UPDATE'
_audit_update_record
;
2023-03-09 deposited with the CCDC.	2023-05-12 downloaded from the CCDC.
;
_cell_angle_alpha 90
_cell_angle_beta 90
_cell_angle_gamma 90
_cell_formula_units_Z 8
_cell_length_a 22.07209(13)
_cell_length_b 19.95370(13)
_cell_length_c 24.45220(16)
_cell_measurement_reflns_used 70168
_cell_measurement_temperature 125(7)
_cell_measurement_theta_max 73.221
_cell_measurement_theta_min 4.569
_cell_measurement_wavelength 1.54184
_cell_volume 10769.23(12)
_computing_cell_refinement 'CrysAlisPro 1.171.40.53 (Rigaku OD, 2019)'
_computing_data_collection 'CrysAlisPro 1.171.40.53 (Rigaku OD, 2019)'
_computing_data_reduction 'CrysAlisPro 1.171.40.53 (Rigaku OD, 2019)'
_computing_molecular_graphics 'Ortep for Windows (Farrugia, 2012)'
_computing_publication_material 'WinGX publication routines (Farrugia, 2012)'
_computing_structure_refinement 'SHELXL-2014/6 (Sheldrick, 2014)'
_diffrn_ambient_temperature 125(7)
_diffrn_detector 'CCD plate'
_diffrn_detector_area_resol_mean 8.0856
_diffrn_measured_fraction_theta_full 0.9853
_diffrn_measured_fraction_theta_max 0.9973
_diffrn_measurement_device 'four-circle diffractometer'
_diffrn_measurement_device_type 'SuperNova, Dual, Cu at home/near, EosS2'
_diffrn_measurement_method '\w scans'
_diffrn_orient_matrix_type 'CrysAlisPro convention (1999,Acta A55,543-557)'
_diffrn_orient_matrix_UB_11 0.0119776
_diffrn_orient_matrix_UB_12 -0.0252827
_diffrn_orient_matrix_UB_13 -0.0585363
_diffrn_orient_matrix_UB_21 -0.0437167
_diffrn_orient_matrix_UB_22 0.0533795
_diffrn_orient_matrix_UB_23 -0.0226471
_diffrn_orient_matrix_UB_31 0.0530895
_diffrn_orient_matrix_UB_32 0.0497052
_diffrn_orient_matrix_UB_33 -0.0054665
_diffrn_radiation_monochromator mirror
_diffrn_radiation_probe x-ray
_diffrn_radiation_type 'Cu K\a'
_diffrn_radiation_wavelength 1.54184
_diffrn_reflns_av_R_equivalents 0.0626
_diffrn_reflns_av_unetI/netI 0.0588
_diffrn_reflns_Laue_measured_fraction_full 1
_diffrn_reflns_Laue_measured_fraction_max 0.998
_diffrn_reflns_limit_h_max 27
_diffrn_reflns_limit_h_min -27
_diffrn_reflns_limit_k_max 24
_diffrn_reflns_limit_k_min -22
_diffrn_reflns_limit_l_max 30
_diffrn_reflns_limit_l_min -29
_diffrn_reflns_number 137184
_diffrn_reflns_point_group_measured_fraction_full 1
_diffrn_reflns_point_group_measured_fraction_max 0.998
_diffrn_reflns_theta_full 74.0807
_diffrn_reflns_theta_max 73.4606
_diffrn_reflns_theta_min 3.4904
_diffrn_source 'micro-focus sealed X-ray tube'
_exptl_absorpt_coefficient_mu 1.764
_exptl_absorpt_correction_T_max 1
_exptl_absorpt_correction_T_min 0.521
_exptl_absorpt_correction_type gaussian
_exptl_absorpt_process_details
;
        CrysAlisPro 1.171.40.53 (Rigaku Oxford Diffraction, 2019)
Numerical absorption correction based on gaussian integration over
                        a multifaceted crystal model
;
_exptl_crystal_colour 'pale yellow'
_exptl_crystal_density_diffrn 1.166
_exptl_crystal_density_method 'not measured'
_exptl_crystal_description plate
_exptl_crystal_F_000 4112
_exptl_crystal_size_max 0.235
_exptl_crystal_size_mid 0.15
_exptl_crystal_size_min 0.097
_refine_diff_density_max 0.295
_refine_diff_density_min -0.469
_refine_diff_density_rms 0.045
_refine_ls_extinction_method none
_refine_ls_goodness_of_fit_ref 1.033
_refine_ls_hydrogen_treatment constr
_refine_ls_matrix_type full
_refine_ls_number_constraints 0
_refine_ls_number_parameters 591
_refine_ls_number_reflns 10812
_refine_ls_number_restraints 0
_refine_ls_restrained_S_all 1.033
_refine_ls_R_factor_all 0.0365
_refine_ls_R_factor_gt 0.0346
_refine_ls_shift/su_max 0.002
_refine_ls_shift/su_mean 0
_refine_ls_structure_factor_coef Fsqd
_refine_ls_weighting_details 'w=1/[\s^2^(Fo^2^)+(0.0523P)^2^+3.9984P] where P=(Fo^2^+2Fc^2^)/3'
_refine_ls_weighting_scheme calc
_refine_ls_wR_factor_gt 0.0929
_refine_ls_wR_factor_ref 0.095
_reflns_number_gt 10149
_reflns_number_total 10812
_reflns_threshold_expression 'I > 2\s(I)'
_cod_data_source_file d3sc01387a2.cif
_cod_data_source_block compound-3-Et2O
_cod_depositor_comments 'Adding full bibliography for 1569168--1569174.cif.'
_cod_database_code 1569171

loop_
_symmetry_equiv_pos_as_xyz
'x, y, z'
'-x+1/2, -y, z+1/2'
'-x, y+1/2, -z+1/2'
'x+1/2, -y+1/2, -z'
'-x, -y, -z'
'x-1/2, y, -z-1/2'
'x, -y-1/2, z-1/2'
'-x-1/2, y-1/2, z'

loop_
_atom_site_label
_atom_site_type_symbol
_atom_site_fract_x
_atom_site_fract_y
_atom_site_fract_z
_atom_site_U_iso_or_equiv
_atom_site_adp_type
_atom_site_occupancy
_atom_site_calc_flag
_atom_site_disorder_assembly
_atom_site_disorder_group
K K 0.12256(2) 0.60715(2) 0.23057(2) 0.02590(8) Uani 1 d . .
Si1 Si 0.36123(2) 0.53401(2) 0.32162(2) 0.01855(8) Uani 1 d . .
Si2 Si 0.34257(2) 0.58430(2) 0.43695(2) 0.01884(8) Uani 1 d . .
Al Al 0.23001(2) 0.55231(2) 0.36553(2) 0.01386(8) Uani 1 d . .
O1 O 0.38029(4) 0.56669(5) 0.38085(4) 0.02521(19) Uani 1 d . .
O2 O 0.06801(4) 0.64063(5) 0.13495(4) 0.0275(2) Uani 1 d . .
N1 N 0.28622(4) 0.55394(5) 0.30997(4) 0.01625(19) Uani 1 d . .
N2 N 0.27202(4) 0.54800(5) 0.43044(4) 0.01638(19) Uani 1 d . .
N3 N 0.06643(5) 0.66909(5) 0.31692(4) 0.0221(2) Uani 1 d . .
N4 N 0.15432(4) 0.52104(5) 0.35723(4) 0.0183(2) Uani 1 d . .
C1 C 0.26749(5) 0.57744(6) 0.25747(5) 0.0165(2) Uani 1 d . .
C2 C 0.26231(5) 0.64721(6) 0.24747(5) 0.0185(2) Uani 1 d . .
C3 C 0.24936(6) 0.66938(6) 0.19462(5) 0.0228(2) Uani 1 d . .
H3 H 0.2476 0.7162 0.1876 0.027 Uiso 1 calc . .
C4 C 0.23899(6) 0.62486(7) 0.15216(5) 0.0266(3) Uani 1 d . .
H4 H 0.2308 0.6409 0.1164 0.032 Uiso 1 calc . .
C5 C 0.24075(6) 0.55670(7) 0.16248(5) 0.0249(3) Uani 1 d . .
H5 H 0.2325 0.5262 0.1336 0.03 Uiso 1 calc . .
C6 C 0.25442(5) 0.53179(6) 0.21452(5) 0.0195(2) Uani 1 d . .
C7 C 0.27069(6) 0.69929(6) 0.29216(5) 0.0230(3) Uani 1 d . .
H7 H 0.2698 0.6753 0.328 0.028 Uiso 1 calc . .
C8 C 0.33152(7) 0.73476(8) 0.28776(8) 0.0410(4) Uani 1 d . .
H8C H 0.3356 0.7545 0.2513 0.062 Uiso 1 calc . .
H8B H 0.3642 0.7024 0.2938 0.062 Uiso 1 calc . .
H8A H 0.3339 0.7702 0.3154 0.062 Uiso 1 calc . .
C9 C 0.21912(7) 0.75074(7) 0.29256(6) 0.0332(3) Uani 1 d . .
H9C H 0.1802 0.7274 0.2953 0.05 Uiso 1 calc . .
H9B H 0.2202 0.7769 0.2587 0.05 Uiso 1 calc . .
H9A H 0.224 0.7808 0.324 0.05 Uiso 1 calc . .
C10 C 0.25787(6) 0.45628(6) 0.22257(5) 0.0233(3) Uani 1 d . .
H10 H 0.2628 0.4471 0.2625 0.028 Uiso 1 calc . .
C11 C 0.31352(7) 0.42815(7) 0.19268(6) 0.0297(3) Uani 1 d . .
H11C H 0.35 0.4517 0.2051 0.045 Uiso 1 calc . .
H11B H 0.3086 0.4345 0.1532 0.045 Uiso 1 calc . .
H11A H 0.3175 0.3802 0.2007 0.045 Uiso 1 calc . .
C12 C 0.20081(7) 0.42020(8) 0.20276(7) 0.0359(3) Uani 1 d . .
H12C H 0.1962 0.4269 0.1633 0.054 Uiso 1 calc . .
H12B H 0.1653 0.4384 0.2218 0.054 Uiso 1 calc . .
H12A H 0.2043 0.3722 0.2106 0.054 Uiso 1 calc . .
C13 C 0.41182(6) 0.56926(7) 0.26747(6) 0.0280(3) Uani 1 d . .
H13C H 0.4448 0.5376 0.26 0.042 Uiso 1 calc . .
H13B H 0.4289 0.6119 0.2801 0.042 Uiso 1 calc . .
H13A H 0.3884 0.5767 0.234 0.042 Uiso 1 calc . .
C14 C 0.37658(6) 0.44214(7) 0.32743(6) 0.0290(3) Uani 1 d . .
H14C H 0.3429 0.4204 0.3466 0.044 Uiso 1 calc . .
H14B H 0.4142 0.4351 0.3479 0.044 Uiso 1 calc . .
H14A H 0.3806 0.4228 0.2908 0.044 Uiso 1 calc . .
C15 C 0.34216(7) 0.67784(7) 0.44152(6) 0.0290(3) Uani 1 d . .
H15C H 0.3152 0.6962 0.4134 0.043 Uiso 1 calc . .
H15B H 0.3833 0.6949 0.4358 0.043 Uiso 1 calc . .
H15A H 0.3277 0.6915 0.4777 0.043 Uiso 1 calc . .
C16 C 0.38523(6) 0.55077(7) 0.49675(6) 0.0296(3) Uani 1 d . .
H16C H 0.4224 0.5769 0.5019 0.044 Uiso 1 calc . .
H16B H 0.3957 0.5037 0.4901 0.044 Uiso 1 calc . .
H16A H 0.36 0.554 0.5296 0.044 Uiso 1 calc . .
C17 C 0.23898(5) 0.51802(6) 0.47499(4) 0.0166(2) Uani 1 d . .
C18 C 0.19734(5) 0.55659(6) 0.50578(5) 0.0190(2) Uani 1 d . .
C19 C 0.15937(6) 0.52426(7) 0.54297(5) 0.0227(2) Uani 1 d . .
H19 H 0.1313 0.55 0.5636 0.027 Uiso 1 calc . .
C20 C 0.16151(6) 0.45545(7) 0.55056(5) 0.0242(3) Uani 1 d . .
H20 H 0.1337 0.434 0.5745 0.029 Uiso 1 calc . .
C21 C 0.20478(6) 0.41845(6) 0.52272(5) 0.0224(2) Uani 1 d . .
H21 H 0.2072 0.3715 0.5286 0.027 Uiso 1 calc . .
C22 C 0.24489(5) 0.44886(6) 0.48615(5) 0.0185(2) Uani 1 d . .
C23 C 0.19469(6) 0.63262(6) 0.50112(5) 0.0234(3) Uani 1 d . .
H23 H 0.2164 0.6458 0.4669 0.028 Uiso 1 calc . .
C24 C 0.22812(7) 0.66467(7) 0.54949(6) 0.0334(3) Uani 1 d . .
H24C H 0.2689 0.6455 0.5523 0.05 Uiso 1 calc . .
H24B H 0.2057 0.6558 0.5833 0.05 Uiso 1 calc . .
H24A H 0.2311 0.7132 0.5437 0.05 Uiso 1 calc . .
C25 C 0.12990(7) 0.65966(8) 0.49739(6) 0.0343(3) Uani 1 d . .
H25C H 0.1082 0.6494 0.5313 0.051 Uiso 1 calc . .
H25B H 0.1091 0.6386 0.4665 0.051 Uiso 1 calc . .
H25A H 0.131 0.7083 0.492 0.051 Uiso 1 calc . .
C26 C 0.29528(6) 0.40644(6) 0.46122(5) 0.0207(2) Uani 1 d . .
H26 H 0.3221 0.4369 0.4396 0.025 Uiso 1 calc . .
C27 C 0.33415(6) 0.37360(7) 0.50589(6) 0.0270(3) Uani 1 d . .
H27C H 0.3708 0.3546 0.4894 0.041 Uiso 1 calc . .
H27B H 0.3109 0.3379 0.5237 0.041 Uiso 1 calc . .
H27A H 0.3455 0.4074 0.5331 0.041 Uiso 1 calc . .
C28 C 0.27190(7) 0.35219(7) 0.42259(6) 0.0312(3) Uani 1 d . .
H28C H 0.2527 0.3732 0.3908 0.047 Uiso 1 calc . .
H28B H 0.2422 0.3243 0.4418 0.047 Uiso 1 calc . .
H28A H 0.3058 0.3242 0.4104 0.047 Uiso 1 calc . .
C29 C 0.10330(6) 0.63224(6) 0.34306(5) 0.0208(2) Uani 1 d . .
C30 C 0.02313(6) 0.71220(6) 0.34739(5) 0.0215(2) Uani 1 d . .
C31 C -0.02126(6) 0.74234(7) 0.30586(6) 0.0275(3) Uani 1 d . .
H31B H 0.0014 0.7686 0.2783 0.033 Uiso 1 calc . .
H31A H -0.043 0.7059 0.2867 0.033 Uiso 1 calc . .
C32 C -0.01288(6) 0.67192(7) 0.38995(6) 0.0279(3) Uani 1 d . .
H32B H 0.0153 0.6522 0.417 0.034 Uiso 1 calc . .
H32A H -0.0347 0.6348 0.3716 0.034 Uiso 1 calc . .
C33 C 0.05667(6) 0.76959(7) 0.37625(6) 0.0257(3) Uani 1 d . .
H33B H 0.0798 0.796 0.349 0.031 Uiso 1 calc . .
H33A H 0.0857 0.7509 0.4031 0.031 Uiso 1 calc . .
C34 C -0.06699(6) 0.78787(7) 0.33493(6) 0.0299(3) Uani 1 d . .
H34 H -0.0957 0.8071 0.3075 0.036 Uiso 1 calc . .
C35 C -0.10257(6) 0.74697(8) 0.37737(7) 0.0364(3) Uani 1 d . .
H35B H -0.1324 0.7761 0.396 0.044 Uiso 1 calc . .
H35A H -0.1249 0.7103 0.3589 0.044 Uiso 1 calc . .
C36 C -0.05862(7) 0.71767(7) 0.41932(7) 0.0343(3) Uani 1 d . .
H36 H -0.0817 0.691 0.447 0.041 Uiso 1 calc . .
C37 C -0.02412(8) 0.77434(8) 0.44807(6) 0.0364(3) Uani 1 d . .
H37B H -0.053 0.8037 0.4677 0.044 Uiso 1 calc . .
H37A H 0.0043 0.7552 0.4752 0.044 Uiso 1 calc . .
C38 C 0.01102(7) 0.81534(7) 0.40572(6) 0.0307(3) Uani 1 d . .
H38 H 0.0332 0.8525 0.4245 0.037 Uiso 1 calc . .
C39 C -0.03322(7) 0.84471(7) 0.36383(6) 0.0312(3) Uani 1 d . .
H39B H -0.0626 0.8744 0.3825 0.037 Uiso 1 calc . .
H39A H -0.0107 0.8717 0.3366 0.037 Uiso 1 calc . .
C40 C 0.14936(5) 0.59192(6) 0.35015(5) 0.0182(2) Uani 1 d . .
C41 C 0.10229(5) 0.47682(6) 0.36200(5) 0.0168(2) Uani 1 d . .
C42 C 0.06298(5) 0.49397(6) 0.41221(5) 0.0196(2) Uani 1 d . .
H42B H 0.0881 0.4919 0.4457 0.024 Uiso 1 calc . .
H42A H 0.0471 0.5401 0.4086 0.024 Uiso 1 calc . .
C43 C 0.12624(6) 0.40535(6) 0.36920(5) 0.0217(2) Uani 1 d . .
H43B H 0.1516 0.403 0.4025 0.026 Uiso 1 calc . .
H43A H 0.1519 0.3933 0.3375 0.026 Uiso 1 calc . .
C44 C 0.06183(5) 0.47999(6) 0.31052(5) 0.0199(2) Uani 1 d . .
H44B H 0.0453 0.5258 0.3063 0.024 Uiso 1 calc . .
H44A H 0.0864 0.4696 0.2777 0.024 Uiso 1 calc . .
C45 C 0.00991(6) 0.44441(6) 0.41714(5) 0.0223(2) Uani 1 d . .
H45 H -0.0153 0.4563 0.4497 0.027 Uiso 1 calc . .
C46 C -0.02913(6) 0.44762(7) 0.36533(5) 0.0232(3) Uani 1 d . .
H46B H -0.0459 0.4933 0.361 0.028 Uiso 1 calc . .
H46A H -0.0634 0.4159 0.3685 0.028 Uiso 1 calc . .
C47 C 0.00949(6) 0.42962(7) 0.31515(5) 0.0225(2) Uani 1 d . .
H47 H -0.016 0.4317 0.2814 0.027 Uiso 1 calc . .
C48 C 0.03531(6) 0.35886(7) 0.32182(6) 0.0261(3) Uani 1 d . .
H48B H 0.0606 0.3474 0.2897 0.031 Uiso 1 calc . .
H48A H 0.0018 0.326 0.324 0.031 Uiso 1 calc . .
C49 C 0.07369(6) 0.35526(6) 0.37400(6) 0.0248(3) Uani 1 d . .
H49 H 0.0902 0.3089 0.3784 0.03 Uiso 1 calc . .
C50 C 0.03495(6) 0.37324(7) 0.42393(6) 0.0261(3) Uani 1 d . .
H50B H 0.0011 0.341 0.4275 0.031 Uiso 1 calc . .
H50A H 0.0599 0.3706 0.4575 0.031 Uiso 1 calc . .
C51 C 0.03009(7) 0.59719(8) 0.10394(6) 0.0332(3) Uani 1 d . .
H51B H 0.0398 0.6012 0.0646 0.04 Uiso 1 calc . .
H51A H -0.0129 0.6097 0.1092 0.04 Uiso 1 calc . .
C52 C 0.04026(8) 0.52641(8) 0.12268(8) 0.0412(4) Uani 1 d . .
H52C H 0.0293 0.5225 0.1614 0.062 Uiso 1 calc . .
H52B H 0.083 0.5146 0.1179 0.062 Uiso 1 calc . .
H52A H 0.015 0.496 0.101 0.062 Uiso 1 calc . .
C53 C 0.06164(7) 0.70859(7) 0.11825(7) 0.0339(3) Uani 1 d . .
H53B H 0.0193 0.7235 0.1237 0.041 Uiso 1 calc . .
H53A H 0.0716 0.713 0.0789 0.041 Uiso 1 calc . .
C54 C 0.10378(7) 0.75127(8) 0.15176(9) 0.0425(4) Uani 1 d . .
H54C H 0.1455 0.7355 0.1469 0.064 Uiso 1 calc . .
H54B H 0.0926 0.7481 0.1905 0.064 Uiso 1 calc . .
H54A H 0.1008 0.798 0.1397 0.064 Uiso 1 calc . .

loop_
_atom_site_aniso_label
_atom_site_aniso_U_11
_atom_site_aniso_U_22
_atom_site_aniso_U_33
_atom_site_aniso_U_23
_atom_site_aniso_U_13
_atom_site_aniso_U_12
K 0.02594(14) 0.02918(15) 0.02258(14) -0.00014(10) 0.00154(10) 0.00181(10)
Si1 0.01425(15) 0.02355(17) 0.01786(16) 0.00234(12) 0.00237(11) 0.00209(12)
Si2 0.01746(15) 0.02239(16) 0.01666(16) 0.00111(12) -0.00283(11) -0.00300(12)
Al 0.01329(15) 0.01552(16) 0.01277(16) 0.00035(11) 0.00046(11) 0.00016(11)
O1 0.0152(4) 0.0386(5) 0.0219(4) -0.0007(4) -0.0007(3) -0.0031(4)
O2 0.0267(5) 0.0226(5) 0.0334(5) 0.0015(4) -0.0034(4) 0.0005(4)
N1 0.0156(4) 0.0193(5) 0.0138(4) 0.0013(4) 0.0011(4) 0.0010(4)
N2 0.0165(4) 0.0194(5) 0.0132(4) 0.0009(3) 0.0002(4) -0.0006(4)
N3 0.0209(5) 0.0208(5) 0.0245(5) 0.0000(4) -0.0002(4) 0.0034(4)
N4 0.0149(4) 0.0161(5) 0.0239(5) -0.0001(4) -0.0005(4) 0.0005(4)
C1 0.0141(5) 0.0209(6) 0.0145(5) 0.0005(4) 0.0027(4) 0.0004(4)
C2 0.0180(5) 0.0201(6) 0.0174(5) 0.0000(4) 0.0024(4) -0.0011(4)
C3 0.0257(6) 0.0226(6) 0.0201(6) 0.0035(5) 0.0021(5) 0.0029(5)
C4 0.0323(7) 0.0334(7) 0.0141(6) 0.0031(5) 0.0003(5) 0.0068(5)
C5 0.0304(7) 0.0289(7) 0.0156(6) -0.0054(5) 0.0008(5) 0.0043(5)
C6 0.0198(5) 0.0219(6) 0.0167(5) -0.0020(4) 0.0034(4) 0.0021(4)
C7 0.0315(7) 0.0176(5) 0.0198(6) -0.0002(4) -0.0016(5) -0.0040(5)
C8 0.0318(7) 0.0314(8) 0.0598(10) -0.0096(7) -0.0039(7) -0.0087(6)
C9 0.0356(7) 0.0291(7) 0.0349(8) -0.0112(6) 0.0050(6) 0.0002(6)
C10 0.0288(6) 0.0206(6) 0.0205(6) -0.0039(5) 0.0048(5) 0.0004(5)
C11 0.0347(7) 0.0244(6) 0.0301(7) -0.0037(5) 0.0070(6) 0.0063(5)
C12 0.0344(8) 0.0305(7) 0.0427(8) -0.0078(6) 0.0054(6) -0.0070(6)
C13 0.0210(6) 0.0362(7) 0.0269(7) 0.0045(5) 0.0073(5) 0.0015(5)
C14 0.0299(7) 0.0293(7) 0.0278(7) 0.0042(5) 0.0035(5) 0.0111(5)
C15 0.0332(7) 0.0240(6) 0.0297(7) 0.0006(5) -0.0037(5) -0.0074(5)
C16 0.0293(7) 0.0336(7) 0.0259(7) 0.0037(5) -0.0112(5) -0.0054(5)
C17 0.0167(5) 0.0215(6) 0.0118(5) -0.0003(4) -0.0015(4) -0.0016(4)
C18 0.0200(5) 0.0227(6) 0.0142(5) -0.0010(4) -0.0012(4) 0.0015(4)
C19 0.0213(6) 0.0299(6) 0.0169(6) -0.0015(5) 0.0024(5) 0.0018(5)
C20 0.0235(6) 0.0319(7) 0.0173(6) 0.0036(5) 0.0031(5) -0.0041(5)
C21 0.0276(6) 0.0221(6) 0.0176(6) 0.0029(4) -0.0007(5) -0.0026(5)
C22 0.0201(5) 0.0217(6) 0.0136(5) -0.0004(4) -0.0013(4) 0.0004(4)
C23 0.0298(7) 0.0221(6) 0.0183(6) -0.0015(5) 0.0023(5) 0.0045(5)
C24 0.0458(8) 0.0260(7) 0.0283(7) -0.0032(5) -0.0040(6) -0.0028(6)
C25 0.0362(8) 0.0320(7) 0.0347(8) -0.0019(6) 0.0001(6) 0.0126(6)
C26 0.0235(6) 0.0206(6) 0.0182(6) 0.0004(4) -0.0003(5) 0.0023(5)
C27 0.0287(6) 0.0281(6) 0.0243(6) 0.0034(5) -0.0021(5) 0.0061(5)
C28 0.0306(7) 0.0330(7) 0.0300(7) -0.0122(6) -0.0029(5) 0.0054(6)
C29 0.0194(5) 0.0189(5) 0.0240(6) -0.0004(4) 0.0015(5) -0.0020(4)
C30 0.0197(5) 0.0180(5) 0.0268(6) -0.0009(5) -0.0006(5) 0.0025(4)
C31 0.0285(6) 0.0256(6) 0.0285(7) -0.0033(5) -0.0065(5) 0.0064(5)
C32 0.0272(6) 0.0205(6) 0.0362(7) 0.0017(5) 0.0055(5) 0.0018(5)
C33 0.0235(6) 0.0218(6) 0.0319(7) -0.0025(5) -0.0034(5) -0.0006(5)
C34 0.0258(6) 0.0259(6) 0.0379(7) -0.0034(6) -0.0059(6) 0.0077(5)
C35 0.0230(6) 0.0293(7) 0.0569(10) -0.0073(7) 0.0063(6) 0.0031(5)
C36 0.0322(7) 0.0284(7) 0.0423(8) 0.0030(6) 0.0137(6) 0.0035(6)
C37 0.0427(8) 0.0364(8) 0.0301(7) -0.0058(6) 0.0048(6) 0.0124(6)
C38 0.0320(7) 0.0241(6) 0.0362(7) -0.0099(6) -0.0021(6) 0.0010(5)
C39 0.0326(7) 0.0201(6) 0.0409(8) -0.0035(5) 0.0018(6) 0.0045(5)
C40 0.0178(5) 0.0186(5) 0.0183(5) 0.0003(4) 0.0021(4) 0.0004(4)
C41 0.0140(5) 0.0177(5) 0.0187(5) -0.0009(4) -0.0002(4) -0.0004(4)
C42 0.0202(5) 0.0207(5) 0.0180(5) -0.0025(4) 0.0008(4) -0.0013(4)
C43 0.0177(5) 0.0188(6) 0.0287(6) 0.0001(5) 0.0003(5) 0.0013(4)
C44 0.0186(5) 0.0235(6) 0.0176(5) -0.0005(4) -0.0005(4) -0.0015(4)
C45 0.0215(6) 0.0255(6) 0.0199(6) -0.0028(5) 0.0048(5) -0.0031(5)
C46 0.0158(5) 0.0252(6) 0.0286(7) -0.0022(5) 0.0018(5) -0.0020(4)
C47 0.0187(6) 0.0271(6) 0.0217(6) -0.0028(5) -0.0022(5) -0.0042(5)
C48 0.0252(6) 0.0237(6) 0.0294(7) -0.0083(5) 0.0044(5) -0.0065(5)
C49 0.0238(6) 0.0170(6) 0.0335(7) -0.0004(5) 0.0026(5) 0.0001(5)
C50 0.0276(6) 0.0235(6) 0.0271(6) 0.0040(5) 0.0025(5) -0.0053(5)
C51 0.0271(7) 0.0354(8) 0.0369(8) -0.0024(6) 0.0002(6) -0.0051(6)
C52 0.0452(9) 0.0291(7) 0.0494(9) -0.0059(7) 0.0086(7) -0.0060(6)
C53 0.0343(7) 0.0255(7) 0.0418(8) 0.0058(6) -0.0042(6) 0.0040(6)
C54 0.0328(7) 0.0234(7) 0.0714(12) 0.0018(7) -0.0092(8) 0.0024(6)

loop_
_atom_type_symbol
_atom_type_description
_atom_type_scat_dispersion_real
_atom_type_scat_dispersion_imag
_atom_type_scat_source
C C 0.0181 0.0091 'International Tables Vol C Tables 4.2.6.8 and 6.1.1.4'
H H 0 0 'International Tables Vol C Tables 4.2.6.8 and 6.1.1.4'
N N 0.0311 0.018 'International Tables Vol C Tables 4.2.6.8 and 6.1.1.4'
O O 0.0492 0.0322 'International Tables Vol C Tables 4.2.6.8 and 6.1.1.4'
Al Al 0.213 0.2455 'International Tables Vol C Tables 4.2.6.8 and 6.1.1.4'
Si Si 0.2541 0.3302 'International Tables Vol C Tables 4.2.6.8 and 6.1.1.4'
K K 0.3868 1.0657 'International Tables Vol C Tables 4.2.6.8 and 6.1.1.4'

loop_
_exptl_crystal_face_index_h
_exptl_crystal_face_index_k
_exptl_crystal_face_index_l
_exptl_crystal_face_perp_dist
-14 -3 4 0.0807
-11 7 5 0.1023
-7 -8 11 0.084
5 0 15 0.0425
-11 -6 -7 0.0606
11 8 -1 0.0722
-2 -10 9 0.0873
-11 -8 1 0.0723
7 -10 6 0.0887
12 -5 5 0.0836
-2 -12 5 0.1008
3 -13 -3 0.1063
-3 -11 -9 0.0878
11 0 -10 0.0582
1 -2 -16 0.057
9 4 -11 0.0645
-6 -4 -13 0.0476
-1 0 -16 0.0532
10 8 -5 0.0682
2 2 -15 0.0601
-11 -4 -9 0.047
-7 2 -14 0.054
-12 2 -8 0.0606
-3 10 -10 0.0988
6 11 -6 0.0893
-7 2 14 0.0823
1 8 12 0.0978
7 10 6 0.087

loop_
_geom_angle_atom_site_label_1
_geom_angle_atom_site_label_2
_geom_angle_atom_site_label_3
_geom_angle
_geom_angle_site_symmetry_1
_geom_angle_site_symmetry_3
_geom_angle_publ_flag
O2 K N3 110.61(3) . . ?
O2 K C29 136.70(3) . . ?
N3 K C29 26.28(4) . . ?
O2 K C40 162.30(3) . . ?
N3 K C40 51.97(3) . . ?
C29 K C40 25.73(4) . . ?
O2 K C3 93.22(3) . . ?
N3 K C3 115.70(3) . . ?
C29 K C3 109.36(3) . . ?
C40 K C3 97.78(3) . . ?
O2 K C2 118.40(3) . . ?
N3 K C2 102.86(3) . . ?
C29 K C2 88.58(3) . . ?
C40 K C2 73.17(3) . . ?
C3 K C2 25.19(3) . . ?
O2 K C4 79.31(3) . . ?
N3 K C4 140.19(4) . . ?
C29 K C4 132.73(4) . . ?
C40 K C4 115.69(3) . . ?
C3 K C4 24.95(3) . . ?
C2 K C4 44.31(3) . . ?
O2 K C5 89.49(3) . . ?
N3 K C5 153.57(3) . . ?
C29 K C5 132.29(4) . . ?
C40 K C5 108.02(3) . . ?
C3 K C5 43.54(3) . . ?
C2 K C5 51.19(3) . . ?
C4 K C5 24.66(4) . . ?
O2 K C6 113.65(3) . . ?
N3 K C6 134.06(3) . . ?
C29 K C6 109.21(3) . . ?
C40 K C6 84.02(3) . . ?
C3 K C6 50.94(3) . . ?
C2 K C6 44.10(3) . . ?
C4 K C6 43.65(3) . . ?
C5 K C6 24.64(3) . . ?
O2 K C1 129.98(3) . . ?
N3 K C1 111.30(3) . . ?
C29 K C1 89.07(3) . . ?
C40 K C1 66.33(3) . . ?
C3 K C1 43.75(3) . . ?
C2 K C1 25.01(3) . . ?
C4 K C1 50.92(3) . . ?
C5 K C1 43.41(3) . . ?
C6 K C1 24.77(3) . . ?
O2 K C44 119.59(3) . . ?
N3 K C44 73.82(3) . . ?
C29 K C44 61.56(3) . . ?
C40 K C44 56.84(3) . . ?
C3 K C44 141.20(3) . . ?
C2 K C44 118.68(3) . . ?
C4 K C44 136.24(3) . . ?
C5 K C44 111.80(3) . . ?
C6 K C44 94.27(3) . . ?
C1 K C44 97.46(3) . . ?
O1 Si1 N1 107.43(5) . . ?
O1 Si1 C13 108.78(6) . . ?
N1 Si1 C13 111.67(6) . . ?
O1 Si1 C14 106.01(6) . . ?
N1 Si1 C14 114.35(6) . . ?
C13 Si1 C14 108.33(6) . . ?
O1 Si2 N2 106.91(5) . . ?
O1 Si2 C16 108.80(6) . . ?
N2 Si2 C16 112.21(6) . . ?
O1 Si2 C15 105.42(6) . . ?
N2 Si2 C15 114.85(6) . . ?
C16 Si2 C15 108.29(6) . . ?
N4 Al N2 123.38(5) . . ?
N4 Al N1 123.39(5) . . ?
N2 Al N1 107.33(5) . . ?
N4 Al C40 44.10(5) . . ?
N2 Al C40 129.36(5) . . ?
N1 Al C40 117.27(5) . . ?
Si2 O1 Si1 133.71(6) . . ?
C53 O2 C51 111.67(11) . . ?
C53 O2 K 121.72(8) . . ?
C51 O2 K 124.74(8) . . ?
C1 N1 Si1 120.11(8) . . ?
C1 N1 Al 118.31(7) . . ?
Si1 N1 Al 121.39(6) . . ?
C17 N2 Si2 124.16(8) . . ?
C17 N2 Al 114.62(7) . . ?
Si2 N2 Al 120.99(6) . . ?
C29 N3 C30 119.68(11) . . ?
C29 N3 K 80.62(8) . . ?
C30 N3 K 159.62(8) . . ?
C40 N4 C41 123.37(10) . . ?
C40 N4 Al 74.99(7) . . ?
C41 N4 Al 159.69(9) . . ?
C2 C1 C6 119.07(11) . . ?
C2 C1 N1 120.05(10) . . ?
C6 C1 N1 120.88(11) . . ?
C2 C1 K 73.31(6) . . ?
C6 C1 K 76.83(7) . . ?
N1 C1 K 121.06(7) . . ?
C3 C2 C1 119.17(11) . . ?
C3 C2 C7 118.31(11) . . ?
C1 C2 C7 122.52(11) . . ?
C3 C2 K 76.30(7) . . ?
C1 C2 K 81.68(7) . . ?
C7 C2 K 112.30(7) . . ?
C4 C3 C2 121.64(12) . . ?
C4 C3 K 79.15(8) . . ?
C2 C3 K 78.51(7) . . ?
C4 C3 H3 119.2 . . ?
C2 C3 H3 119.2 . . ?
K C3 H3 113.4 . . ?
C5 C4 C3 119.26(12) . . ?
C5 C4 K 78.83(8) . . ?
C3 C4 K 75.90(8) . . ?
C5 C4 H4 120.4 . . ?
C3 C4 H4 120.4 . . ?
K C4 H4 115.6 . . ?
C4 C5 C6 121.41(12) . . ?
C4 C5 K 76.51(8) . . ?
C6 C5 K 79.48(7) . . ?
C4 C5 H5 119.3 . . ?
C6 C5 H5 119.3 . . ?
K C5 H5 115.1 . . ?
C5 C6 C1 119.26(11) . . ?
C5 C6 C10 118.71(11) . . ?
C1 C6 C10 121.96(11) . . ?
C5 C6 K 75.88(7) . . ?
C1 C6 K 78.39(7) . . ?
C10 C6 K 118.70(8) . . ?
C2 C7 C8 112.01(11) . . ?
C2 C7 C9 111.85(11) . . ?
C8 C7 C9 110.12(11) . . ?
C2 C7 H7 107.5 . . ?
C8 C7 H7 107.5 . . ?
C9 C7 H7 107.5 . . ?
C7 C8 H8C 109.5 . . ?
C7 C8 H8B 109.5 . . ?
H8C C8 H8B 109.5 . . ?
C7 C8 H8A 109.5 . . ?
H8C C8 H8A 109.5 . . ?
H8B C8 H8A 109.5 . . ?
C7 C9 H9C 109.5 . . ?
C7 C9 H9B 109.5 . . ?
H9C C9 H9B 109.5 . . ?
C7 C9 H9A 109.5 . . ?
H9C C9 H9A 109.5 . . ?
H9B C9 H9A 109.5 . . ?
C6 C10 C12 112.57(12) . . ?
C6 C10 C11 109.90(11) . . ?
C12 C10 C11 109.63(11) . . ?
C6 C10 H10 108.2 . . ?
C12 C10 H10 108.2 . . ?
C11 C10 H10 108.2 . . ?
C10 C11 H11C 109.5 . . ?
C10 C11 H11B 109.5 . . ?
H11C C11 H11B 109.5 . . ?
C10 C11 H11A 109.5 . . ?
H11C C11 H11A 109.5 . . ?
H11B C11 H11A 109.5 . . ?
C10 C12 H12C 109.5 . . ?
C10 C12 H12B 109.5 . . ?
H12C C12 H12B 109.5 . . ?
C10 C12 H12A 109.5 . . ?
H12C C12 H12A 109.5 . . ?
H12B C12 H12A 109.5 . . ?
Si1 C13 H13C 109.5 . . ?
Si1 C13 H13B 109.5 . . ?
H13C C13 H13B 109.5 . . ?
Si1 C13 H13A 109.5 . . ?
H13C C13 H13A 109.5 . . ?
H13B C13 H13A 109.5 . . ?
Si1 C14 H14C 109.5 . . ?
Si1 C14 H14B 109.5 . . ?
H14C C14 H14B 109.5 . . ?
Si1 C14 H14A 109.5 . . ?
H14C C14 H14A 109.5 . . ?
H14B C14 H14A 109.5 . . ?
Si2 C15 H15C 109.5 . . ?
Si2 C15 H15B 109.5 . . ?
H15C C15 H15B 109.5 . . ?
Si2 C15 H15A 109.5 . . ?
H15C C15 H15A 109.5 . . ?
H15B C15 H15A 109.5 . . ?
Si2 C16 H16C 109.5 . . ?
Si2 C16 H16B 109.5 . . ?
H16C C16 H16B 109.5 . . ?
Si2 C16 H16A 109.5 . . ?
H16C C16 H16A 109.5 . . ?
H16B C16 H16A 109.5 . . ?
C22 C17 C18 119.23(11) . . ?
C22 C17 N2 120.32(10) . . ?
C18 C17 N2 120.32(10) . . ?
C19 C18 C17 119.04(11) . . ?
C19 C18 C23 119.11(11) . . ?
C17 C18 C23 121.80(11) . . ?
C20 C19 C18 121.66(12) . . ?
C20 C19 H19 119.2 . . ?
C18 C19 H19 119.2 . . ?
C21 C20 C19 119.03(12) . . ?
C21 C20 H20 120.5 . . ?
C19 C20 H20 120.5 . . ?
C20 C21 C22 121.31(12) . . ?
C20 C21 H21 119.3 . . ?
C22 C21 H21 119.3 . . ?
C21 C22 C17 119.30(11) . . ?
C21 C22 C26 118.49(11) . . ?
C17 C22 C26 122.17(11) . . ?
C18 C23 C25 113.05(11) . . ?
C18 C23 C24 109.83(11) . . ?
C25 C23 C24 110.38(11) . . ?
C18 C23 H23 107.8 . . ?
C25 C23 H23 107.8 . . ?
C24 C23 H23 107.8 . . ?
C23 C24 H24C 109.5 . . ?
C23 C24 H24B 109.5 . . ?
H24C C24 H24B 109.5 . . ?
C23 C24 H24A 109.5 . . ?
H24C C24 H24A 109.5 . . ?
H24B C24 H24A 109.5 . . ?
C23 C25 H25C 109.5 . . ?
C23 C25 H25B 109.5 . . ?
H25C C25 H25B 109.5 . . ?
C23 C25 H25A 109.5 . . ?
H25C C25 H25A 109.5 . . ?
H25B C25 H25A 109.5 . . ?
C22 C26 C28 113.23(11) . . ?
C22 C26 C27 111.10(10) . . ?
C28 C26 C27 109.05(11) . . ?
C22 C26 H26 107.8 . . ?
C28 C26 H26 107.8 . . ?
C27 C26 H26 107.8 . . ?
C26 C27 H27C 109.5 . . ?
C26 C27 H27B 109.5 . . ?
H27C C27 H27B 109.5 . . ?
C26 C27 H27A 109.5 . . ?
H27C C27 H27A 109.5 . . ?
H27B C27 H27A 109.5 . . ?
C26 C28 H28C 109.5 . . ?
C26 C28 H28B 109.5 . . ?
H28C C28 H28B 109.5 . . ?
C26 C28 H28A 109.5 . . ?
H28C C28 H28A 109.5 . . ?
H28B C28 H28A 109.5 . . ?
N3 C29 C40 157.12(13) . . ?
N3 C29 K 73.09(7) . . ?
C40 C29 K 84.45(8) . . ?
N3 C30 C31 107.81(10) . . ?
N3 C30 C33 110.61(10) . . ?
C31 C30 C33 108.66(10) . . ?
N3 C30 C32 111.68(10) . . ?
C31 C30 C32 108.84(11) . . ?
C33 C30 C32 109.17(11) . . ?
C34 C31 C30 110.24(11) . . ?
C34 C31 H31B 109.6 . . ?
C30 C31 H31B 109.6 . . ?
C34 C31 H31A 109.6 . . ?
C30 C31 H31A 109.6 . . ?
H31B C31 H31A 108.1 . . ?
C30 C32 C36 110.20(11) . . ?
C30 C32 H32B 109.6 . . ?
C36 C32 H32B 109.6 . . ?
C30 C32 H32A 109.6 . . ?
C36 C32 H32A 109.6 . . ?
H32B C32 H32A 108.1 . . ?
C30 C33 C38 109.99(11) . . ?
C30 C33 H33B 109.7 . . ?
C38 C33 H33B 109.7 . . ?
C30 C33 H33A 109.7 . . ?
C38 C33 H33A 109.7 . . ?
H33B C33 H33A 108.2 . . ?
C39 C34 C31 109.43(12) . . ?
C39 C34 C35 109.32(13) . . ?
C31 C34 C35 109.57(12) . . ?
C39 C34 H34 109.5 . . ?
C31 C34 H34 109.5 . . ?
C35 C34 H34 109.5 . . ?
C36 C35 C34 109.41(12) . . ?
C36 C35 H35B 109.8 . . ?
C34 C35 H35B 109.8 . . ?
C36 C35 H35A 109.8 . . ?
C34 C35 H35A 109.8 . . ?
H35B C35 H35A 108.2 . . ?
C35 C36 C37 109.93(12) . . ?
C35 C36 C32 109.27(13) . . ?
C37 C36 C32 109.00(12) . . ?
C35 C36 H36 109.5 . . ?
C37 C36 H36 109.5 . . ?
C32 C36 H36 109.5 . . ?
C38 C37 C36 109.60(12) . . ?
C38 C37 H37B 109.8 . . ?
C36 C37 H37B 109.8 . . ?
C38 C37 H37A 109.8 . . ?
C36 C37 H37A 109.8 . . ?
H37B C37 H37A 108.2 . . ?
C37 C38 C39 109.51(12) . . ?
C37 C38 C33 109.36(12) . . ?
C39 C38 C33 109.35(12) . . ?
C37 C38 H38 109.5 . . ?
C39 C38 H38 109.5 . . ?
C33 C38 H38 109.5 . . ?
C34 C39 C38 109.62(11) . . ?
C34 C39 H39B 109.7 . . ?
C38 C39 H39B 109.7 . . ?
C34 C39 H39A 109.7 . . ?
C38 C39 H39A 109.7 . . ?
H39B C39 H39A 108.2 . . ?
C29 C40 N4 133.19(11) . . ?
C29 C40 Al 165.40(10) . . ?
N4 C40 Al 60.92(6) . . ?
C29 C40 K 69.82(7) . . ?
N4 C40 K 103.50(7) . . ?
Al C40 K 113.71(5) . . ?
N4 C41 C43 107.57(9) . . ?
N4 C41 C42 111.95(9) . . ?
C43 C41 C42 108.03(10) . . ?
N4 C41 C44 111.51(10) . . ?
C43 C41 C44 109.36(10) . . ?
C42 C41 C44 108.34(9) . . ?
C45 C42 C41 110.38(9) . . ?
C45 C42 H42B 109.6 . . ?
C41 C42 H42B 109.6 . . ?
C45 C42 H42A 109.6 . . ?
C41 C42 H42A 109.6 . . ?
H42B C42 H42A 108.1 . . ?
C41 C43 C49 110.74(10) . . ?
C41 C43 H43B 109.5 . . ?
C49 C43 H43B 109.5 . . ?
C41 C43 H43A 109.5 . . ?
C49 C43 H43A 109.5 . . ?
H43B C43 H43A 108.1 . . ?
C47 C44 C41 110.37(10) . . ?
C47 C44 K 144.12(8) . . ?
C41 C44 K 105.40(7) . . ?
C47 C44 H44B 109.6 . . ?
C41 C44 H44B 109.6 . . ?
K C44 H44B 53.8 . . ?
C47 C44 H44A 109.6 . . ?
C41 C44 H44A 109.6 . . ?
K C44 H44A 59 . . ?
H44B C44 H44A 108.1 . . ?
C50 C45 C46 109.32(10) . . ?
C50 C45 C42 109.25(10) . . ?
C46 C45 C42 109.66(10) . . ?
C50 C45 H45 109.5 . . ?
C46 C45 H45 109.5 . . ?
C42 C45 H45 109.5 . . ?
C45 C46 C47 109.77(10) . . ?
C45 C46 H46B 109.7 . . ?
C47 C46 H46B 109.7 . . ?
C45 C46 H46A 109.7 . . ?
C47 C46 H46A 109.7 . . ?
H46B C46 H46A 108.2 . . ?
C48 C47 C44 109.36(10) . . ?
C48 C47 C46 109.69(11) . . ?
C44 C47 C46 108.87(10) . . ?
C48 C47 H47 109.6 . . ?
C44 C47 H47 109.6 . . ?
C46 C47 H47 109.6 . . ?
C47 C48 C49 109.71(10) . . ?
C47 C48 H48B 109.7 . . ?
C49 C48 H48B 109.7 . . ?
C47 C48 H48A 109.7 . . ?
C49 C48 H48A 109.7 . . ?
H48B C48 H48A 108.2 . . ?
C50 C49 C48 110.09(11) . . ?
C50 C49 C43 109.26(11) . . ?
C48 C49 C43 108.85(11) . . ?
C50 C49 H49 109.5 . . ?
C48 C49 H49 109.5 . . ?
C43 C49 H49 109.5 . . ?
C45 C50 C49 109.37(10) . . ?
C45 C50 H50B 109.8 . . ?
C49 C50 H50B 109.8 . . ?
C45 C50 H50A 109.8 . . ?
C49 C50 H50A 109.8 . . ?
H50B C50 H50A 108.2 . . ?
O2 C51 C52 108.80(13) . . ?
O2 C51 H51B 109.9 . . ?
C52 C51 H51B 109.9 . . ?
O2 C51 H51A 109.9 . . ?
C52 C51 H51A 109.9 . . ?
H51B C51 H51A 108.3 . . ?
C51 C52 H52C 109.5 . . ?
C51 C52 H52B 109.5 . . ?
H52C C52 H52B 109.5 . . ?
C51 C52 H52A 109.5 . . ?
H52C C52 H52A 109.5 . . ?
H52B C52 H52A 109.5 . . ?
O2 C53 C54 108.78(12) . . ?
O2 C53 H53B 109.9 . . ?
C54 C53 H53B 109.9 . . ?
O2 C53 H53A 109.9 . . ?
C54 C53 H53A 109.9 . . ?
H53B C53 H53A 108.3 . . ?
C53 C54 H54C 109.5 . . ?
C53 C54 H54B 109.5 . . ?
H54C C54 H54B 109.5 . . ?
C53 C54 H54A 109.5 . . ?
H54C C54 H54A 109.5 . . ?
H54B C54 H54A 109.5 . . ?

loop_
_geom_bond_atom_site_label_1
_geom_bond_atom_site_label_2
_geom_bond_distance
_geom_bond_site_symmetry_2
_geom_bond_publ_flag
K O2 2.7134(10) . ?
K N3 2.7425(11) . ?
K C29 2.8281(13) . ?
K C40 2.9988(12) . ?
K C3 3.1854(13) . ?
K C2 3.2131(12) . ?
K C4 3.2256(14) . ?
K C5 3.2544(13) . ?
K C6 3.2993(12) . ?
K C1 3.3191(11) . ?
K C44 3.4724(12) . ?
Si1 O1 1.6433(10) . ?
Si1 N1 1.7263(10) . ?
Si1 C13 1.8695(13) . ?
Si1 C14 1.8695(14) . ?
Si2 O1 1.6426(10) . ?
Si2 N2 1.7247(10) . ?
Si2 C16 1.8635(14) . ?
Si2 C15 1.8699(14) . ?
Al N4 1.7948(10) . ?
Al N2 1.8403(10) . ?
Al N1 1.8400(10) . ?
Al C40 1.9837(13) . ?
O2 C53 1.4232(17) . ?
O2 C51 1.4237(17) . ?
N1 C1 1.4280(15) . ?
N2 C17 1.4410(14) . ?
N3 C29 1.2693(17) . ?
N3 C30 1.4860(16) . ?
N4 C40 1.4292(15) . ?
N4 C41 1.4530(15) . ?
C1 C2 1.4181(17) . ?
C1 C6 1.4198(17) . ?
C2 C3 1.3954(17) . ?
C2 C7 1.5193(16) . ?
C3 C4 1.3855(19) . ?
C3 H3 0.95 . ?
C4 C5 1.384(2) . ?
C4 H4 0.95 . ?
C5 C6 1.3990(18) . ?
C5 H5 0.95 . ?
C6 C10 1.5215(17) . ?
C7 C8 1.5216(19) . ?
C7 C9 1.5328(19) . ?
C7 H7 1 . ?
C8 H8C 0.98 . ?
C8 H8B 0.98 . ?
C8 H8A 0.98 . ?
C9 H9C 0.98 . ?
C9 H9B 0.98 . ?
C9 H9A 0.98 . ?
C10 C12 1.5296(19) . ?
C10 C11 1.5356(18) . ?
C10 H10 1 . ?
C11 H11C 0.98 . ?
C11 H11B 0.98 . ?
C11 H11A 0.98 . ?
C12 H12C 0.98 . ?
C12 H12B 0.98 . ?
C12 H12A 0.98 . ?
C13 H13C 0.98 . ?
C13 H13B 0.98 . ?
C13 H13A 0.98 . ?
C14 H14C 0.98 . ?
C14 H14B 0.98 . ?
C14 H14A 0.98 . ?
C15 H15C 0.98 . ?
C15 H15B 0.98 . ?
C15 H15A 0.98 . ?
C16 H16C 0.98 . ?
C16 H16B 0.98 . ?
C16 H16A 0.98 . ?
C17 C22 1.4126(17) . ?
C17 C18 1.4156(16) . ?
C18 C19 1.3949(18) . ?
C18 C23 1.5225(17) . ?
C19 C20 1.3862(19) . ?
C19 H19 0.95 . ?
C20 C21 1.3860(19) . ?
C20 H20 0.95 . ?
C21 C22 1.3971(17) . ?
C21 H21 0.95 . ?
C22 C26 1.5248(16) . ?
C23 C25 1.5311(19) . ?
C23 C24 1.5338(19) . ?
C23 H23 1 . ?
C24 H24C 0.98 . ?
C24 H24B 0.98 . ?
C24 H24A 0.98 . ?
C25 H25C 0.98 . ?
C25 H25B 0.98 . ?
C25 H25A 0.98 . ?
C26 C28 1.5266(18) . ?
C26 C27 1.5357(17) . ?
C26 H26 1 . ?
C27 H27C 0.98 . ?
C27 H27B 0.98 . ?
C27 H27A 0.98 . ?
C28 H28C 0.98 . ?
C28 H28B 0.98 . ?
C28 H28A 0.98 . ?
C29 C40 1.3081(18) . ?
C30 C31 1.5339(17) . ?
C30 C33 1.5353(17) . ?
C30 C32 1.5364(18) . ?
C31 C34 1.5328(18) . ?
C31 H31B 0.99 . ?
C31 H31A 0.99 . ?
C32 C36 1.5390(19) . ?
C32 H32B 0.99 . ?
C32 H32A 0.99 . ?
C33 C38 1.5388(18) . ?
C33 H33B 0.99 . ?
C33 H33A 0.99 . ?
C34 C39 1.530(2) . ?
C34 C35 1.536(2) . ?
C34 H34 1 . ?
C35 C36 1.528(2) . ?
C35 H35B 0.99 . ?
C35 H35A 0.99 . ?
C36 C37 1.534(2) . ?
C36 H36 1 . ?
C37 C38 1.531(2) . ?
C37 H37B 0.99 . ?
C37 H37A 0.99 . ?
C38 C39 1.532(2) . ?
C38 H38 1 . ?
C39 H39B 0.99 . ?
C39 H39A 0.99 . ?
C41 C43 1.5310(16) . ?
C41 C42 1.5419(16) . ?
C41 C44 1.5445(16) . ?
C42 C45 1.5378(16) . ?
C42 H42B 0.99 . ?
C42 H42A 0.99 . ?
C43 C49 1.5358(17) . ?
C43 H43B 0.99 . ?
C43 H43A 0.99 . ?
C44 C47 1.5354(16) . ?
C44 H44B 0.99 . ?
C44 H44A 0.99 . ?
C45 C50 1.5328(18) . ?
C45 C46 1.5334(18) . ?
C45 H45 1 . ?
C46 C47 1.5365(17) . ?
C46 H46B 0.99 . ?
C46 H46A 0.99 . ?
C47 C48 1.5313(18) . ?
C47 H47 1 . ?
C48 C49 1.5332(19) . ?
C48 H48B 0.99 . ?
C48 H48A 0.99 . ?
C49 C50 1.5330(18) . ?
C49 H49 1 . ?
C50 H50B 0.99 . ?
C50 H50A 0.99 . ?
C51 C52 1.502(2) . ?
C51 H51B 0.99 . ?
C51 H51A 0.99 . ?
C52 H52C 0.98 . ?
C52 H52B 0.98 . ?
C52 H52A 0.98 . ?
C53 C54 1.504(2) . ?
C53 H53B 0.99 . ?
C53 H53A 0.99 . ?
C54 H54C 0.98 . ?
C54 H54B 0.98 . ?
C54 H54A 0.98 . ?
